data_4348129
loop_
_publ_author_name
'Dash, Subhashree P.'
'Roy, Satabdi'
'Mohanty, Monalisa'
'Carvalho, M Fernanda N N'
'Kuznetsov, Maxim L.'
'Pessoa, Jo\~ao Costa'
'Kumar, Amit'
'Patil, Yogesh P.'
'Crochet, Aur\'elien'
'Dinda, Rupam'

_publ_section_title
;
 Versatile Reactivity and Theoretical Evaluation of Mono- and Dinuclear
 Oxidovanadium(V) Compounds of Aroylazines: Electrogeneration of
 Mixed-Valence Divanadium(IV,V) Complexes.
;
_journal_issue 17
_journal_name_full 'Inorganic chemistry'
_journal_page_first 8407
_journal_page_last 8421
_journal_paper_doi 10.1021/acs.inorgchem.6b01001
_journal_volume 55
_journal_year 2016
_chemical_formula_moiety '(C19 H14 N2 O2)(C2 H5 O)O V'
_chemical_formula_sum 'C21 H19 N2 O4 V'
_chemical_formula_weight 414.32
_chemical_name_systematic
;oxovandium {(Z)-N-((E)-1-(2-oxidonaphthalen-1-yl)ethylidene)benzohydrazonate}
ethanoate
;
_space_group_crystal_system monoclinic
_space_group_IT_number 14
_space_group_name_Hall '-P 2yn'
_space_group_name_H-M_alt 'P 1 21/n 1'
_atom_sites_solution_hydrogens geom
_audit_creation_method SHELXL-2013
_cell_angle_alpha 90
_cell_angle_beta 91.581(15)
_cell_angle_gamma 90
_cell_formula_units_Z 4
_cell_length_a 10.0073(19)
_cell_length_b 15.0465(18)
_cell_length_c 13.023(2)
_cell_measurement_reflns_used 13941
_cell_measurement_temperature 200(2)
_cell_measurement_theta_max 25.55
_cell_measurement_theta_min 1.35
_cell_volume 1960.2(5)
_computing_cell_refinement 'X-Area (Stoe & Cie, 2009)'
_computing_data_collection 'X-Area (Stoe & Cie, 2009)'
_computing_data_reduction 'X-RED32(Stoe & Cie, 2009)'
_computing_structure_refinement 'SHELXL-97 (Sheldrick, 2008)'
_computing_structure_solution 'SHELXS-97 (Sheldrick, 2008)'
_diffrn_ambient_temperature 200(2)
_diffrn_detector_area_resol_mean 6.67
_diffrn_measured_fraction_theta_full 1.000
_diffrn_measured_fraction_theta_max 1.000
_diffrn_measurement_device_type 'STOE IPDS 2'
_diffrn_measurement_method 'rotation method'
_diffrn_radiation_monochromator graphite
_diffrn_radiation_probe x-ray
_diffrn_radiation_type MoK\a
_diffrn_radiation_wavelength 0.71073
_diffrn_reflns_av_R_equivalents 0.0843
_diffrn_reflns_av_unetI/netI 0.0359
_diffrn_reflns_Laue_measured_fraction_full 1.000
_diffrn_reflns_Laue_measured_fraction_max 1.000
_diffrn_reflns_limit_h_max 11
_diffrn_reflns_limit_h_min -11
_diffrn_reflns_limit_k_max 17
_diffrn_reflns_limit_k_min -17
_diffrn_reflns_limit_l_max 15
_diffrn_reflns_limit_l_min -14
_diffrn_reflns_number 24699
_diffrn_reflns_point_group_measured_fraction_full 1.000
_diffrn_reflns_point_group_measured_fraction_max 1.000
_diffrn_reflns_theta_full 25.000
_diffrn_reflns_theta_max 25.000
_diffrn_reflns_theta_min 2.069
_diffrn_source 'fine-focus sealed tube'
_exptl_absorpt_coefficient_mu 0.535
_exptl_absorpt_correction_T_max 0.9044
_exptl_absorpt_correction_T_min 0.7475
_exptl_absorpt_correction_type integration
_exptl_absorpt_process_details
;
Stoe & Cie (2002). X-SHAPE. Stoe & Cie, Darmstadt, Germany
;
_exptl_crystal_colour black
_exptl_crystal_density_diffrn 1.404
_exptl_crystal_description block
_exptl_crystal_F_000 856
_exptl_crystal_size_max 0.520
_exptl_crystal_size_mid 0.367
_exptl_crystal_size_min 0.250
_refine_diff_density_max 0.230
_refine_diff_density_min -0.287
_refine_diff_density_rms 0.039
_refine_ls_extinction_method none
_refine_ls_goodness_of_fit_ref 1.043
_refine_ls_hydrogen_treatment constr
_refine_ls_matrix_type full
_refine_ls_number_parameters 255
_refine_ls_number_reflns 3452
_refine_ls_number_restraints 48
_refine_ls_restrained_S_all 1.038
_refine_ls_R_factor_all 0.0512
_refine_ls_R_factor_gt 0.0382
_refine_ls_shift/su_max 0.000
_refine_ls_shift/su_mean 0.000
_refine_ls_structure_factor_coef Fsqd
_refine_ls_weighting_details 'w=1/[\s^2^(Fo^2^)+(0.0513P)^2^+0.4363P] where P=(Fo^2^+2Fc^2^)/3'
_refine_ls_weighting_scheme calc
_refine_ls_wR_factor_gt 0.1034
_refine_ls_wR_factor_ref 0.1091
_reflns_Friedel_coverage 0.000
_reflns_number_gt 2671
_reflns_number_total 3452
_reflns_threshold_expression 'I > 2\s(I)'
_cod_data_source_file ic6b01001_si_003.cif
_cod_data_source_block sd-40
_cod_original_cell_volume 1960.2(6)
_cod_original_sg_symbol_H-M 'P 21/n'
_cod_database_code 4348129
_shelx_space_group_comment
;
The symmetry employed for this shelxl refinement is uniquely defined
by the following loop, which should always be used as a source of
symmetry information in preference to the above space-group names.
They are only intended as comments.
;
_shelxl_version_number 2013-4

loop_
_space_group_symop_operation_xyz
'x, y, z'
'-x+1/2, y+1/2, -z+1/2'
'-x, -y, -z'
'x-1/2, -y-1/2, z-1/2'

loop_
_atom_site_label
_atom_site_type_symbol
_atom_site_fract_x
_atom_site_fract_y
_atom_site_fract_z
_atom_site_U_iso_or_equiv
_atom_site_adp_type
_atom_site_occupancy
_atom_site_site_symmetry_order
_atom_site_calc_flag
_atom_site_refinement_flags_posn
_atom_site_refinement_flags_adp
C1 C 0.8112(2) 0.47476(13) 0.50903(18) 0.0502(5) Uani 1 1 d . .
C2 C 0.7499(2) 0.46067(15) 0.41141(19) 0.0593(6) Uani 1 1 d . .
H2 H 0.7784 0.4128 0.3697 0.071 Uiso 1 1 calc R U
C3 C 0.6511(2) 0.51509(15) 0.37714(18) 0.0597(6) Uani 1 1 d . .
H3 H 0.6120 0.5060 0.3107 0.072 Uiso 1 1 calc R U
C4 C 0.6050(2) 0.58532(14) 0.43881(17) 0.0510(5) Uani 1 1 d . .
C5 C 0.4975(2) 0.63913(16) 0.4044(2) 0.0623(6) Uani 1 1 d . .
H5 H 0.4572 0.6284 0.3386 0.075 Uiso 1 1 calc R U
C6 C 0.4504(3) 0.70571(17) 0.4630(2) 0.0679(7) Uani 1 1 d . .
H6 H 0.3798 0.7426 0.4376 0.081 Uiso 1 1 calc R U
C7 C 0.5063(2) 0.71997(16) 0.5614(2) 0.0640(6) Uani 1 1 d . .
H7 H 0.4719 0.7658 0.6033 0.077 Uiso 1 1 calc R U
C8 C 0.6098(2) 0.66870(14) 0.59771(18) 0.0547(5) Uani 1 1 d . .
H8 H 0.6443 0.6783 0.6655 0.066 Uiso 1 1 calc R U
C9 C 0.6667(2) 0.60180(13) 0.53674(16) 0.0456(5) Uani 1 1 d . .
C10 C 0.7788(2) 0.54731(12) 0.56970(16) 0.0457(5) Uani 1 1 d . .
C11 C 0.8665(2) 0.57054(13) 0.65676(17) 0.0480(5) Uani 1 1 d . .
C12 C 1.0806(2) 0.46531(15) 0.82007(19) 0.0577(6) Uani 1 1 d . .
C13 C 1.1685(2) 0.47179(16) 0.9127(2) 0.0648(7) Uani 1 1 d . U
C14 C 1.2557(3) 0.4028(2) 0.9366(3) 0.0958(11) Uani 1 1 d . U
H14 H 1.2609 0.3523 0.8930 0.115 Uiso 1 1 calc R U
C15 C 1.3361(4) 0.4087(3) 1.0263(4) 0.1206(15) Uani 1 1 d . U
H15 H 1.3950 0.3614 1.0445 0.145 Uiso 1 1 calc R U
C16 C 1.3301(4) 0.4824(3) 1.0879(3) 0.1153(14) Uani 1 1 d . U
H16 H 1.3862 0.4863 1.1477 0.138 Uiso 1 1 calc R U
C17 C 1.2450(3) 0.5498(3) 1.0644(2) 0.0957(10) Uani 1 1 d . U
H17 H 1.2413 0.6005 1.1078 0.115 Uiso 1 1 calc R U
C18 C 1.1636(3) 0.54473(19) 0.9771(2) 0.0728(7) Uani 1 1 d . U
H18 H 1.1034 0.5919 0.9612 0.087 Uiso 1 1 calc R U
C19 C 1.1457(3) 0.2493(2) 0.6172(2) 0.0872(9) Uani 1 1 d . .
H19A H 1.2005 0.3041 0.6179 0.105 Uiso 1 1 calc R U
H19B H 1.1524 0.2213 0.5487 0.105 Uiso 1 1 calc R U
C20 C 1.1958(4) 0.1896(3) 0.6941(3) 0.147(2) Uani 1 1 d . .
H20A H 1.1830 0.2155 0.7622 0.221 Uiso 1 1 calc R U
H20B H 1.2913 0.1792 0.6843 0.221 Uiso 1 1 calc R U
H20C H 1.1475 0.1330 0.6887 0.221 Uiso 1 1 calc R U
C21 C 0.8936(3) 0.66513(14) 0.6864(2) 0.0634(6) Uani 1 1 d . .
H21A H 0.9903 0.6743 0.6946 0.095 Uiso 1 1 calc R U
H21B H 0.8506 0.6782 0.7514 0.095 Uiso 1 1 calc R U
H21C H 0.8577 0.7047 0.6327 0.095 Uiso 1 1 calc R U
N1 N 0.93265(17) 0.50766(11) 0.70487(14) 0.0493(4) Uani 1 1 d . .
N2 N 1.01648(18) 0.53428(11) 0.78658(14) 0.0542(5) Uani 1 1 d . .
O1 O 0.90714(15) 0.41704(9) 0.53707(13) 0.0599(4) Uani 1 1 d . .
O2 O 1.06860(17) 0.38755(10) 0.77435(15) 0.0677(5) Uani 1 1 d . .
O3 O 0.79689(18) 0.34671(11) 0.71257(15) 0.0760(5) Uani 1 1 d . .
O4 O 1.0115(2) 0.27119(11) 0.63473(17) 0.0873(7) Uani 1 1 d . .
V1 V 0.93711(4) 0.37254(2) 0.66690(4) 0.06198(17) Uani 1 1 d . .

loop_
_atom_site_aniso_label
_atom_site_aniso_U_11
_atom_site_aniso_U_22
_atom_site_aniso_U_33
_atom_site_aniso_U_23
_atom_site_aniso_U_13
_atom_site_aniso_U_12
C1 0.0500(12) 0.0440(10) 0.0564(13) -0.0016(9) -0.0044(10) 0.0001(9)
C2 0.0643(14) 0.0555(12) 0.0577(14) -0.0145(11) -0.0058(12) 0.0006(10)
C3 0.0644(14) 0.0642(13) 0.0496(13) -0.0058(11) -0.0122(11) -0.0026(11)
C4 0.0506(12) 0.0498(11) 0.0520(13) 0.0016(10) -0.0060(10) -0.0032(9)
C5 0.0565(14) 0.0674(14) 0.0618(15) 0.0051(12) -0.0165(12) 0.0014(11)
C6 0.0594(14) 0.0658(14) 0.0776(17) 0.0067(13) -0.0139(13) 0.0125(12)
C7 0.0620(14) 0.0561(13) 0.0737(17) -0.0034(12) -0.0036(12) 0.0108(11)
C8 0.0566(13) 0.0531(12) 0.0541(13) -0.0035(10) -0.0065(10) 0.0023(10)
C9 0.0464(11) 0.0413(10) 0.0488(12) 0.0011(8) -0.0045(9) -0.0016(8)
C10 0.0490(11) 0.0409(10) 0.0468(12) 0.0017(9) -0.0069(9) -0.0010(8)
C11 0.0495(12) 0.0429(10) 0.0513(12) -0.0003(9) -0.0058(10) 0.0007(9)
C12 0.0514(12) 0.0534(12) 0.0673(15) 0.0109(11) -0.0138(11) -0.0106(10)
C13 0.0546(14) 0.0661(14) 0.0727(16) 0.0234(12) -0.0180(12) -0.0156(11)
C14 0.0778(19) 0.0781(17) 0.129(3) 0.0240(18) -0.051(2) -0.0131(15)
C15 0.095(2) 0.108(2) 0.155(4) 0.052(2) -0.068(3) -0.012(2)
C16 0.100(3) 0.140(3) 0.102(3) 0.031(2) -0.052(2) -0.037(2)
C17 0.088(2) 0.130(3) 0.0683(19) 0.0106(18) -0.0203(17) -0.0320(19)
C18 0.0683(16) 0.0874(18) 0.0621(16) 0.0089(14) -0.0115(13) -0.0188(13)
C19 0.086(2) 0.091(2) 0.085(2) 0.0085(16) 0.0075(17) -0.0066(17)
C20 0.151(4) 0.207(5) 0.084(2) 0.027(3) 0.013(2) 0.125(4)
C21 0.0726(16) 0.0430(11) 0.0732(16) -0.0066(11) -0.0225(13) 0.0011(10)
N1 0.0486(10) 0.0453(9) 0.0534(10) 0.0016(8) -0.0126(8) -0.0030(7)
N2 0.0548(11) 0.0507(10) 0.0562(11) 0.0045(8) -0.0155(9) -0.0047(8)
O1 0.0601(10) 0.0480(8) 0.0710(11) -0.0085(7) -0.0099(8) 0.0093(7)
O2 0.0634(10) 0.0470(8) 0.0911(13) 0.0090(8) -0.0283(9) -0.0023(7)
O3 0.0665(11) 0.0640(10) 0.0962(14) 0.0128(9) -0.0227(10) -0.0204(8)
O4 0.0875(14) 0.0493(9) 0.1226(17) -0.0114(10) -0.0423(12) 0.0162(9)
V1 0.0608(3) 0.0395(2) 0.0842(3) 0.00182(18) -0.0245(2) -0.00047(16)

loop_
_atom_type_symbol
_atom_type_description
_atom_type_scat_dispersion_real
_atom_type_scat_dispersion_imag
_atom_type_scat_source
C C 0.0033 0.0016 'International Tables Vol C Tables 4.2.6.8 and 6.1.1.4'
H H 0.0000 0.0000 'International Tables Vol C Tables 4.2.6.8 and 6.1.1.4'
N N 0.0061 0.0033 'International Tables Vol C Tables 4.2.6.8 and 6.1.1.4'
O O 0.0106 0.0060 'International Tables Vol C Tables 4.2.6.8 and 6.1.1.4'
V V 0.3005 0.5294 'International Tables Vol C Tables 4.2.6.8 and 6.1.1.4'

loop_
_geom_angle_atom_site_label_1
_geom_angle_atom_site_label_2
_geom_angle_atom_site_label_3
_geom_angle
O1 C1 C10 122.08(19)
O1 C1 C2 116.01(19)
C10 C1 C2 121.81(19)
C3 C2 C1 120.1(2)
C3 C2 H2 119.9
C1 C2 H2 119.9
C2 C3 C4 120.9(2)
C2 C3 H3 119.6
C4 C3 H3 119.6
C5 C4 C3 120.5(2)
C5 C4 C9 119.5(2)
C3 C4 C9 119.99(19)
C6 C5 C4 121.4(2)
C6 C5 H5 119.3
C4 C5 H5 119.3
C5 C6 C7 119.6(2)
C5 C6 H6 120.2
C7 C6 H6 120.2
C8 C7 C6 120.7(2)
C8 C7 H7 119.7
C6 C7 H7 119.7
C7 C8 C9 121.5(2)
C7 C8 H8 119.3
C9 C8 H8 119.3
C8 C9 C4 117.18(19)
C8 C9 C10 124.01(19)
C4 C9 C10 118.75(19)
C1 C10 C9 117.88(18)
C1 C10 C11 119.04(18)
C9 C10 C11 122.76(18)
N1 C11 C10 119.10(18)
N1 C11 C21 118.64(18)
C10 C11 C21 121.98(18)
N2 C12 O2 121.6(2)
N2 C12 C13 120.2(2)
O2 C12 C13 118.2(2)
C18 C13 C14 119.4(3)
C18 C13 C12 121.2(2)
C14 C13 C12 119.4(3)
C13 C14 C15 118.8(3)
C13 C14 H14 120.6
C15 C14 H14 120.6
C16 C15 C14 120.4(3)
C16 C15 H15 119.8
C14 C15 H15 119.8
C17 C16 C15 120.8(3)
C17 C16 H16 119.6
C15 C16 H16 119.6
C16 C17 C18 119.8(4)
C16 C17 H17 120.1
C18 C17 H17 120.1
C17 C18 C13 120.8(3)
C17 C18 H18 119.6
C13 C18 H18 119.6
O4 C19 C20 110.6(3)
O4 C19 H19A 109.5
C20 C19 H19A 109.5
O4 C19 H19B 109.5
C20 C19 H19B 109.5
H19A C19 H19B 108.1
C19 C20 H20A 109.5
C19 C20 H20B 109.5
H20A C20 H20B 109.5
C19 C20 H20C 109.5
H20A C20 H20C 109.5
H20B C20 H20C 109.5
C11 C21 H21A 109.5
C11 C21 H21B 109.5
H21A C21 H21B 109.5
C11 C21 H21C 109.5
H21A C21 H21C 109.5
H21B C21 H21C 109.5
C11 N1 N2 116.37(17)
C11 N1 V1 127.20(14)
N2 N1 V1 116.28(12)
C12 N2 N1 108.04(17)
C1 O1 V1 125.87(15)
C12 O2 V1 119.29(14)
C19 O4 V1 130.97(18)
O3 V1 O4 105.18(10)
O3 V1 O1 108.10(9)
O4 V1 O1 99.03(9)
O3 V1 O2 110.68(9)
O4 V1 O2 89.40(8)
O1 V1 O2 136.42(8)
O3 V1 N1 97.15(9)
O4 V1 N1 156.01(9)
O1 V1 N1 81.91(7)
O2 V1 N1 74.37(6)

loop_
_geom_bond_atom_site_label_1
_geom_bond_atom_site_label_2
_geom_bond_distance
C1 O1 1.338(2)
C1 C10 1.391(3)
C1 C2 1.412(3)
C2 C3 1.351(3)
C2 H2 0.9500
C3 C4 1.412(3)
C3 H3 0.9500
C4 C5 1.410(3)
C4 C9 1.423(3)
C5 C6 1.352(3)
C5 H5 0.9500
C6 C7 1.401(4)
C6 H6 0.9500
C7 C8 1.365(3)
C7 H7 0.9500
C8 C9 1.412(3)
C8 H8 0.9500
C9 C10 1.445(3)
C10 C11 1.457(3)
C11 N1 1.305(3)
C11 C21 1.498(3)
C12 N2 1.290(3)
C12 O2 1.317(3)
C12 C13 1.477(3)
C13 C18 1.383(4)
C13 C14 1.386(4)
C14 C15 1.403(5)
C14 H14 0.9500
C15 C16 1.370(6)
C15 H15 0.9500
C16 C17 1.354(5)
C16 H16 0.9500
C17 C18 1.382(4)
C17 H17 0.9500
C18 H18 0.9500
C19 O4 1.408(4)
C19 C20 1.426(4)
C19 H19A 0.9900
C19 H19B 0.9900
C20 H20A 0.9800
C20 H20B 0.9800
C20 H20C 0.9800
C21 H21A 0.9800
C21 H21B 0.9800
C21 H21C 0.9800
N1 N2 1.395(2)
N1 V1 2.0930(17)
O1 V1 1.8354(17)
O2 V1 1.9076(16)
O3 V1 1.5875(19)
O4 V1 1.7527(17)

loop_
_geom_torsion_atom_site_label_1
_geom_torsion_atom_site_label_2
_geom_torsion_atom_site_label_3
_geom_torsion_atom_site_label_4
_geom_torsion
O1 C1 C2 C3 179.3(2)
C10 C1 C2 C3 -4.2(4)
C1 C2 C3 C4 -1.6(4)
C2 C3 C4 C5 -176.9(2)
C2 C3 C4 C9 2.6(4)
C3 C4 C5 C6 178.8(2)
C9 C4 C5 C6 -0.7(4)
C4 C5 C6 C7 -2.1(4)
C5 C6 C7 C8 1.5(4)
C6 C7 C8 C9 2.0(4)
C7 C8 C9 C4 -4.8(3)
C7 C8 C9 C10 178.0(2)
C5 C4 C9 C8 4.1(3)
C3 C4 C9 C8 -175.5(2)
C5 C4 C9 C10 -178.6(2)
C3 C4 C9 C10 1.9(3)
O1 C1 C10 C9 -175.2(2)
C2 C1 C10 C9 8.6(3)
O1 C1 C10 C11 11.2(3)
C2 C1 C10 C11 -165.1(2)
C8 C9 C10 C1 169.9(2)
C4 C9 C10 C1 -7.3(3)
C8 C9 C10 C11 -16.7(3)
C4 C9 C10 C11 166.1(2)
C1 C10 C11 N1 -30.9(3)
C9 C10 C11 N1 155.8(2)
C1 C10 C11 C21 142.9(2)
C9 C10 C11 C21 -30.4(3)
N2 C12 C13 C18 13.5(4)
O2 C12 C13 C18 -165.6(2)
N2 C12 C13 C14 -167.8(3)
O2 C12 C13 C14 13.2(4)
C18 C13 C14 C15 0.5(5)
C12 C13 C14 C15 -178.3(3)
C13 C14 C15 C16 -1.3(6)
C14 C15 C16 C17 1.3(6)
C15 C16 C17 C18 -0.3(6)
C16 C17 C18 C13 -0.5(5)
C14 C13 C18 C17 0.4(4)
C12 C13 C18 C17 179.2(3)
C10 C11 N1 N2 179.06(19)
C21 C11 N1 N2 5.0(3)
C10 C11 N1 V1 3.6(3)
C21 C11 N1 V1 -170.45(17)
O2 C12 N2 N1 4.4(3)
C13 C12 N2 N1 -174.6(2)
C11 N1 N2 C12 -175.4(2)
V1 N1 N2 C12 0.5(2)
C10 C1 O1 V1 41.6(3)
C2 C1 O1 V1 -141.95(18)
N2 C12 O2 V1 -8.0(3)
C13 C12 O2 V1 171.07(17)
C20 C19 O4 V1 114.5(3)
C19 O4 V1 O3 -161.0(3)
C19 O4 V1 O1 87.3(3)
C19 O4 V1 O2 -49.7(3)
C19 O4 V1 N1 -3.0(4)
C1 O1 V1 O3 43.78(18)
C1 O1 V1 O4 153.10(16)
C1 O1 V1 O2 -108.17(18)
C1 O1 V1 N1 -51.14(16)
